data_2217015
loop_
_publ_author_name
'B. Thimme Gowda'
'Ingrid Svoboda'
'Sabine Foro'
'Helmut Paulus'
'Hartmut Fuess'

_publ_section_title
;
 2,2-Dichloro-<i>N</i>-(2,3-dimethylphenyl)acetamide
;
_journal_coeditor_code DN2288
_journal_issue 1
_journal_name_full 'Acta Crystallographica Section E'
_journal_page_first o234
_journal_page_last o234
_journal_paper_doi 10.1107/S1600536807064550
_journal_volume 64
_journal_year 2008
_chemical_formula_iupac 'C10 H11 Cl2 N O'
_chemical_formula_moiety 'C10 H11 Cl2 N O'
_chemical_formula_sum 'C10 H11 Cl2 N O'
_chemical_formula_weight 232.10
_chemical_name_systematic
;
2,2-Dichloro-<i>N</i>-(2,3-dimethylphenyl)acetamide
;
_space_group_IT_number 15
_symmetry_cell_setting monoclinic
_symmetry_space_group_name_Hall '-C 2yc'
_symmetry_space_group_name_H-M 'C 1 2/c 1'
_atom_sites_solution_hydrogens geom
_atom_sites_solution_primary direct
_atom_sites_solution_secondary difmap
_audit_creation_method SHELXL-97
_cell_angle_alpha 90.00
_cell_angle_beta 91.54(2)
_cell_angle_gamma 90.00
_cell_formula_units_Z 8
_cell_length_a 21.516(8)
_cell_length_b 4.678(2)
_cell_length_c 22.179(9)
_cell_measurement_reflns_used 44
_cell_measurement_temperature 297(2)
_cell_measurement_theta_max 20.6
_cell_measurement_theta_min 18.0
_cell_volume 2231.6(16)
_computing_cell_refinement 'STADI4 (Stoe & Cie, 1987)'
_computing_data_collection 'STADI4 (Stoe & Cie, 1987)'
_computing_data_reduction 'REDU4 (Stoe & Cie, 1987)'
_computing_molecular_graphics
;
ORTEPIII (Burnett & Johnson, 1996); ORTEP-3 for Windows (Farrugia,
1997);
PLATON (Spek, 2003)
;
_computing_publication_material 'SHELXL97 (Sheldrick, 1997)'
_computing_structure_refinement 'SHELXL97 (Sheldrick, 1997)'
_computing_structure_solution 'SHELXS97 (Sheldrick, 1997)'
_diffrn_ambient_temperature 297(2)
_diffrn_measured_fraction_theta_full 1.000
_diffrn_measured_fraction_theta_max 1.000
_diffrn_measurement_device 'Stoe STADI4 4-circle diffractometer'
_diffrn_measurement_method 'Profile fitted scans 2\q/\w=1/1'
_diffrn_radiation_monochromator graphite
_diffrn_radiation_source 'fine-focus sealed tube'
_diffrn_radiation_type MoK\a
_diffrn_radiation_wavelength 0.71069
_diffrn_reflns_av_R_equivalents 0.0155
_diffrn_reflns_av_sigmaI/netI 0.0182
_diffrn_reflns_limit_h_max 25
_diffrn_reflns_limit_h_min -25
_diffrn_reflns_limit_k_max 5
_diffrn_reflns_limit_k_min 0
_diffrn_reflns_limit_l_max 26
_diffrn_reflns_limit_l_min 0
_diffrn_reflns_number 3934
_diffrn_reflns_theta_full 25.00
_diffrn_reflns_theta_max 25.00
_diffrn_reflns_theta_min 1.84
_diffrn_standards_decay_% 6
_diffrn_standards_interval_time 180
_diffrn_standards_number 3
_exptl_absorpt_coefficient_mu 0.548
_exptl_absorpt_correction_T_max 0.942
_exptl_absorpt_correction_T_min 0.918
_exptl_absorpt_correction_type psi-scan
_exptl_absorpt_process_details '(North <i>et al.</i>,  1968)'
_exptl_crystal_colour 'light yellow'
_exptl_crystal_density_diffrn 1.382
_exptl_crystal_density_method 'not measured'
_exptl_crystal_description needle
_exptl_crystal_F_000 960
_exptl_crystal_size_max 0.60
_exptl_crystal_size_mid 0.16
_exptl_crystal_size_min 0.12
_refine_diff_density_max 0.241
_refine_diff_density_min -0.278
_refine_ls_extinction_method none
_refine_ls_goodness_of_fit_ref 1.072
_refine_ls_hydrogen_treatment mixed
_refine_ls_matrix_type full
_refine_ls_number_parameters 133
_refine_ls_number_reflns 1969
_refine_ls_number_restraints 0
_refine_ls_restrained_S_all 1.072
_refine_ls_R_factor_all 0.0479
_refine_ls_R_factor_gt 0.0364
_refine_ls_shift/su_max 0.000
_refine_ls_shift/su_mean 0.000
_refine_ls_structure_factor_coef Fsqd
_refine_ls_weighting_details 'calc w=1/[\s^2^(Fo^2^)+(0.0405P)^2^+2.0597P] where P=(Fo^2^+2Fc^2^)/3'
_refine_ls_weighting_scheme calc
_refine_ls_wR_factor_gt 0.0947
_refine_ls_wR_factor_ref 0.1023
_reflns_number_gt 1595
_reflns_number_total 1969
_reflns_threshold_expression I>2\s(I)
_cod_data_source_file dn2288.cif
_cod_data_source_block I
_cod_original_sg_symbol_H-M 'C 2/c'
_cod_database_code 2217015
_cod_database_fobs_code 2217015

loop_
_symmetry_equiv_pos_as_xyz
'x, y, z'
'-x, y, -z+1/2'
'x+1/2, y+1/2, z'
'-x+1/2, y+1/2, -z+1/2'
'-x, -y, -z'
'x, -y, z-1/2'
'-x+1/2, -y+1/2, -z'
'x+1/2, -y+1/2, z-1/2'

loop_
_atom_site_type_symbol
_atom_site_label
_atom_site_fract_x
_atom_site_fract_y
_atom_site_fract_z
_atom_site_U_iso_or_equiv
_atom_site_adp_type
_atom_site_calc_flag
_atom_site_refinement_flags
_atom_site_occupancy
Cl Cl1 0.45285(3) 0.09175(16) 0.44140(4) 0.0836(3) Uani d . 1
Cl Cl2 0.41708(4) 0.3272(2) 0.32575(3) 0.0945(3) Uani d . 1
C C3 0.39612(9) 0.2882(4) 0.40110(10) 0.0504(5) Uani d . 1
H H3 0.3923 0.4778 0.4194 0.061 Uiso calc R 1
C C4 0.33333(10) 0.1369(4) 0.40248(11) 0.0510(5) Uani d . 1
O O5 0.33048(8) -0.1222(3) 0.40441(12) 0.0912(7) Uani d . 1
N N6 0.28502(8) 0.3103(4) 0.39976(9) 0.0462(4) Uani d . 1
H H6N 0.2915(11) 0.475(6) 0.3986(10) 0.057(7) Uiso d . 1
C C7 0.22132(9) 0.2200(4) 0.39827(9) 0.0435(5) Uani d . 1
C C8 0.18107(9) 0.3255(4) 0.35353(9) 0.0451(5) Uani d . 1
C C9 0.11839(10) 0.2396(5) 0.35446(10) 0.0541(5) Uani d . 1
C C10 0.09995(11) 0.0506(6) 0.39835(12) 0.0671(7) Uani d . 1
H H10 0.0586 -0.0069 0.3987 0.081 Uiso calc R 1
C C11 0.14076(12) -0.0548(5) 0.44137(12) 0.0689(7) Uani d . 1
H H11 0.1272 -0.1841 0.4700 0.083 Uiso calc R 1
C C12 0.20191(11) 0.0313(5) 0.44203(10) 0.0563(6) Uani d . 1
H H12 0.2298 -0.0362 0.4714 0.068 Uiso calc R 1
C C13 0.20344(11) 0.5237(5) 0.30556(11) 0.0597(6) Uani d . 1
H H13A 0.1936 0.7173 0.3161 0.084 Uiso calc R 1
H H13B 0.1834 0.4764 0.2677 0.084 Uiso calc R 1
H H13C 0.2476 0.5044 0.3022 0.084 Uiso calc R 1
C C14 0.07173(12) 0.3510(7) 0.30821(13) 0.0790(8) Uani d . 1
H H14A 0.0839 0.2942 0.2686 0.111 Uiso calc R 1
H H14B 0.0702 0.5558 0.3104 0.111 Uiso calc R 1
H H14C 0.0314 0.2737 0.3161 0.111 Uiso calc R 1

loop_
_atom_site_aniso_label
_atom_site_aniso_U_11
_atom_site_aniso_U_22
_atom_site_aniso_U_33
_atom_site_aniso_U_12
_atom_site_aniso_U_13
_atom_site_aniso_U_23
Cl1 0.0547(4) 0.0786(5) 0.1163(6) 0.0004(3) -0.0202(3) 0.0313(4)
Cl2 0.0850(5) 0.1212(7) 0.0773(5) -0.0172(5) 0.0046(4) 0.0159(4)
C3 0.0465(11) 0.0325(10) 0.0719(14) -0.0007(9) -0.0041(10) 0.0007(9)
C4 0.0486(12) 0.0282(10) 0.0759(15) -0.0035(9) -0.0056(10) 0.0001(9)
O5 0.0567(10) 0.0243(8) 0.192(2) -0.0026(7) -0.0065(12) 0.0013(10)
N6 0.0436(9) 0.0232(8) 0.0715(12) -0.0041(7) -0.0038(8) 0.0022(8)
C7 0.0442(11) 0.0290(9) 0.0572(12) -0.0043(8) 0.0015(9) -0.0034(8)
C8 0.0485(11) 0.0329(9) 0.0539(11) -0.0001(8) 0.0032(9) -0.0075(9)
C9 0.0443(11) 0.0513(12) 0.0665(14) -0.0024(10) -0.0004(10) -0.0148(11)
C10 0.0506(13) 0.0647(15) 0.0865(18) -0.0170(12) 0.0117(12) -0.0138(14)
C11 0.0752(17) 0.0575(14) 0.0751(16) -0.0195(13) 0.0219(13) 0.0050(13)
C12 0.0655(14) 0.0433(11) 0.0601(13) -0.0075(11) 0.0004(11) 0.0050(10)
C13 0.0618(14) 0.0518(13) 0.0656(14) 0.0024(11) -0.0004(11) 0.0077(11)
C14 0.0542(14) 0.090(2) 0.0917(19) 0.0009(14) -0.0145(13) -0.0119(16)

loop_
_atom_type_symbol
_atom_type_description
_atom_type_scat_dispersion_real
_atom_type_scat_dispersion_imag
_atom_type_scat_source
C C 0.0033 0.0016 'International Tables Vol C Tables 4.2.6.8 and 6.1.1.4'
H H 0.0000 0.0000 'International Tables Vol C Tables 4.2.6.8 and 6.1.1.4'
Cl Cl 0.1484 0.1585 'International Tables Vol C Tables 4.2.6.8 and 6.1.1.4'
N N 0.0061 0.0033 'International Tables Vol C Tables 4.2.6.8 and 6.1.1.4'
O O 0.0106 0.0060 'International Tables Vol C Tables 4.2.6.8 and 6.1.1.4'

loop_
_geom_angle_atom_site_label_1
_geom_angle_atom_site_label_2
_geom_angle_atom_site_label_3
_geom_angle
C4 C3 Cl2 108.55(15)
C4 C3 Cl1 110.56(15)
Cl2 C3 Cl1 110.33(12)
C4 C3 H3 109.1
Cl2 C3 H3 109.1
Cl1 C3 H3 109.1
O5 C4 N6 125.1(2)
O5 C4 C3 120.6(2)
N6 C4 C3 114.27(17)
C4 N6 C7 124.88(17)
C4 N6 H6N 117.8(17)
C7 N6 H6N 117.3(17)
C12 C7 C8 122.20(19)
C12 C7 N6 118.53(18)
C8 C7 N6 119.27(18)
C7 C8 C9 117.84(19)
C7 C8 C13 121.34(19)
C9 C8 C13 120.8(2)
C10 C9 C8 119.1(2)
C10 C9 C14 120.1(2)
C8 C9 C14 120.8(2)
C11 C10 C9 122.0(2)
C11 C10 H10 119.0
C9 C10 H10 119.0
C10 C11 C12 119.8(2)
C10 C11 H11 120.1
C12 C11 H11 120.1
C11 C12 C7 119.1(2)
C11 C12 H12 120.5
C7 C12 H12 120.5
C8 C13 H13A 109.5
C8 C13 H13B 109.5
H13A C13 H13B 109.5
C8 C13 H13C 109.5
H13A C13 H13C 109.5
H13B C13 H13C 109.5
C9 C14 H14A 109.5
C9 C14 H14B 109.5
H14A C14 H14B 109.5
C9 C14 H14C 109.5
H14A C14 H14C 109.5
H14B C14 H14C 109.5

loop_
_geom_bond_atom_site_label_1
_geom_bond_atom_site_label_2
_geom_bond_distance
Cl1 C3 1.753(2)
Cl2 C3 1.752(2)
C3 C4 1.526(3)
C3 H3 0.9800
C4 O5 1.215(2)
C4 N6 1.319(3)
N6 C7 1.434(3)
N6 H6N 0.78(3)
C7 C12 1.385(3)
C7 C8 1.390(3)
C8 C9 1.408(3)
C8 C13 1.500(3)
C9 C10 1.381(4)
C9 C14 1.509(3)
C10 C11 1.371(4)
C10 H10 0.9300
C11 C12 1.376(3)
C11 H11 0.9300
C12 H12 0.9300
C13 H13A 0.9600
C13 H13B 0.9600
C13 H13C 0.9600
C14 H14A 0.9600
C14 H14B 0.9600
C14 H14C 0.9600

loop_
_geom_hbond_atom_site_label_D
_geom_hbond_atom_site_label_H
_geom_hbond_atom_site_label_A
_geom_hbond_site_symmetry_A
_geom_hbond_distance_DH
_geom_hbond_distance_HA
_geom_hbond_distance_DA
_geom_hbond_angle_DHA
N6 H6N O5 1_565 0.78(3) 2.07(3) 2.830(2) 165(2)
C3 H3 O5 1_565 0.98 2.31 3.100(3) 136.5

loop_
_geom_torsion_atom_site_label_1
_geom_torsion_atom_site_label_2
_geom_torsion_atom_site_label_3
_geom_torsion_atom_site_label_4
_geom_torsion
Cl2 C3 C4 O5 89.3(3)
Cl1 C3 C4 O5 -31.8(3)
Cl2 C3 C4 N6 -89.0(2)
Cl1 C3 C4 N6 149.90(18)
O5 C4 N6 C7 -0.4(4)
C3 C4 N6 C7 177.77(19)
C4 N6 C7 C12 51.9(3)
C4 N6 C7 C8 -128.6(2)
C12 C7 C8 C9 1.5(3)
N6 C7 C8 C9 -178.04(18)
C12 C7 C8 C13 -178.4(2)
N6 C7 C8 C13 2.1(3)
C7 C8 C9 C10 -1.6(3)
C13 C8 C9 C10 178.2(2)
C7 C8 C9 C14 178.5(2)
C13 C8 C9 C14 -1.6(3)
C8 C9 C10 C11 0.5(4)
C14 C9 C10 C11 -179.7(2)
C9 C10 C11 C12 1.0(4)
C10 C11 C12 C7 -1.2(4)
C8 C7 C12 C11 -0.1(3)
N6 C7 C12 C11 179.4(2)

loop_
_cod_related_entry_id
_cod_related_entry_database
_cod_related_entry_code
1 ChemSpider 2772389
